data_4503048
loop_
_publ_author_name
'Neels, Antonia'
'Mantero, D\'eborah Gonz\'alez'
'Stoeckli-Evans, Helen'

_publ_section_title
;
 Solid-State Synthesis of New Diimide Compounds: A Two-Step Reaction
 Followed by X-ray Powder Diffraction
;
_journal_issue 4
_journal_name_full 'Crystal Growth &amp; Design'
_journal_page_first 1147
_journal_paper_doi 10.1021/cg070058q
_journal_volume 8
_journal_year 2008
_chemical_compound_source synthesis
_chemical_formula_analytical 'C18 H8 N6 O4'
_chemical_formula_moiety 'C18 H8 N6 O4'
_chemical_formula_structural 'C18 H8 N6 O4'
_chemical_formula_sum 'C18 H8 N6 O4'
_chemical_formula_weight 372.30
_chemical_name_systematic ' ?'
_space_group_IT_number 29
_symmetry_cell_setting orthorhombic
_symmetry_space_group_name_Hall 'P 2c -2ac'
_symmetry_space_group_name_H-M 'P c a 21'
_audit_creation_date 2005-05-25T22:01
_audit_creation_method 'from EXP file using GSAS2CIF'
_audit_update_record ' 2005-05-25T22:01  Initial CIF as created by GSAS2CIF'
_cell_angle_alpha 90.0
_cell_angle_beta 90.0
_cell_angle_gamma 90.0
_cell_formula_units_Z 4
_cell_length_a 9.62291(11)
_cell_length_b 17.8130(4)
_cell_length_c 9.24178(11)
_cell_measurement_temperature 293
_cell_volume 1584.16(4)
_computing_data_collection 'WinXPow, Stoe & Cie (1997)'
_computing_data_reduction 'WinXPow, Stoe & Cie (1997)'
_computing_molecular_graphics PLATON04
_computing_publication_material GSAS
_computing_structure_refinement GSAS
_computing_structure_solution DASH
_diffrn_ambient_temperature 293
_diffrn_detector 'linear PSD'
_diffrn_measurement_device_type 'Stoe STADIP'
_diffrn_radiation_monochromator 'curved Ge111'
_diffrn_radiation_polarisn_ratio 0.583
_diffrn_radiation_probe x-ray
_diffrn_radiation_type 'Cu Kalpha1'
_diffrn_radiation_wavelength 1.54051
_diffrn_source X-rays
_diffrn_source_target Cu\Ka
_diffrn_source_type 'sealed tube'
_exptl_absorpt_coefficient_mu 0.979
_exptl_absorpt_correction_T_max 1.00000
_exptl_absorpt_correction_T_min 1.00000
_exptl_absorpt_process_details
;   GSAS Absorption/surface roughness correction: function number 0
 No correction is applied.
;
_exptl_crystal_density_diffrn 1.561
_pd_block_id 2005-05-25T22:01|1b|g
_pd_calc_method 'Rietveld Refinement'
_pd_char_colour white
_pd_char_particle_morphology powder
_pd_instr_location ' ?'
_pd_meas_2theta_range_inc 0.01
_pd_meas_2theta_range_max 89.99
_pd_meas_2theta_range_min 2.5
_pd_meas_number_of_points 8750
_pd_meas_scan_method step
_pd_phase_name 1b
_pd_prep_temperature 293
_pd_proc_2theta_range_inc 0.01
_pd_proc_2theta_range_max 89.98698
_pd_proc_2theta_range_min 2.49699
_pd_proc_info_datetime 2005-05-25T22:01:46
_pd_proc_info_excluded_regions
; data <4deg excluded - no reflections observed
data >80deg excluded - strong overlapp of reflections
;
_pd_proc_ls_background_function
;   GSAS Background function number 2 with 18 terms.
 Cosine Fourier series
      1:    299.551     2:    565.203     3:    218.304     4:   -42.7047    
      5:   -3.87080     6:    12.5693     7:   -79.5904     8:   -115.854    
      9:   -76.3458    10:   -12.4281    11:   -37.6015    12:   -23.6100    
     13:    27.6750    14:    29.5090    15:    46.3269    16:   -4.53300    
     17:    43.7819    18:    10.3535    
;
_pd_proc_ls_peak_cutoff 0.01000
_pd_proc_ls_pref_orient_corr
;   March-Dollase
 AXIS  1 Ratio=     0.954 Frac     1.000  h= 0.000  k= 1.000  l= 0.000
 AXIS  2 Ratio=     1.000 Frac     0.000  h= 1.000  k= 0.000  l= 1.000
 Prefered orientation correction range: Min=   0.93236, Max=   1.15035
;
_pd_proc_ls_profile_function
;
 CW Profile function number 2 with  18 terms
 Profile coefficients for Simpson's rule integration of pseudovoigt function
 C.J. Howard (1982). J. Appl. Cryst.,15,615-620.
 P. Thompson, D.E. Cox & J.B. Hastings (1987). J. Appl. Cryst.,20,79-83.
 Peak tails are ignored  where the intensity is below 0.0100 times the peak
   Aniso. broadening axis   0.0   0.0   1.0
;
_pd_proc_ls_prof_R_factor 0.0485
_pd_proc_ls_prof_wR_expected 0.0312
_pd_proc_ls_prof_wR_factor 0.0633
_pd_proc_number_of_points 8750
_pd_spec_mounting
;
capillary
;
_pd_spec_mount_mode transmission
_pd_spec_shape cylinder
_pd_spec_size_axial 0.5
_pd_spec_size_equat 5
_pd_spec_size_thick 0.5
_refine_diff_density_max 0.424
_refine_diff_density_min -0.333
_refine_ls_goodness_of_fit_all 2.16
_refine_ls_hydrogen_treatment constr
_refine_ls_matrix_type full
_refine_ls_number_parameters 116
_refine_ls_number_restraints 124
_refine_ls_R_Fsqd_factor 0.10920
_refine_ls_shift/su_max 0.02
_refine_ls_shift/su_mean 0.00
_reflns_d_resolution_high 1.199
_reflns_d_resolution_low 5.938
_reflns_limit_h_max 8
_reflns_limit_h_min 0
_reflns_limit_k_max 15
_reflns_limit_k_min 0
_reflns_limit_l_max 7
_reflns_limit_l_min 0
_reflns_number_observed 670
_cod_data_source_file cg070058q-file002.cif
_cod_data_source_block 1b_publ
_cod_depositor_comments
;
The following automatic conversions were performed:

'_geom_bond_publ_flag' value 'N' changed to 'n' according to
/home/saulius/struct/CIF-dictionaries/cif_core.dic dictionary named
'cif_core.dic' version 2.4.1 from 2010-06-29 (72
times).

'_geom_angle_publ_flag' value 'N' changed to 'n' according
to /home/saulius/struct/CIF-dictionaries/cif_core.dic dictionary
named 'cif_core.dic' version 2.4.1 from 2010-06-29 (64 times).

Automatic conversion script
Id: cif_fix_values 1715 2011-07-08 13:25:40Z adriana 
;
_cod_database_code 4503048
_refine_ls_r_f_factor 0.0797
_gsas_exptl_extinct_corr_t_min 1.00000
_gsas_exptl_extinct_corr_t_max 1.00000

loop_
_symmetry_equiv_pos_site_id
_symmetry_equiv_pos_as_xyz
1 +x,+y,+z
2 -x+1/2,+y,+z+1/2
3 +x+1/2,-y,+z
4 -x,-y,+z+1/2

loop_
_atom_site_type_symbol
_atom_site_label
_atom_site_fract_x
_atom_site_fract_y
_atom_site_fract_z
_atom_site_occupancy
_atom_site_thermal_displace_type
_atom_site_U_iso_or_equiv
_atom_site_symmetry_multiplicity
C C1 0.01298(30) 0.00345(14) 0.6086(4) 1.0 Uiso 0.0393(9) 4
C C2 0.05728(26) 0.07924(11) 0.5659(4) 1.0 Uiso 0.0393(9) 4
C C3 -0.00492(19) 0.14808(14) 0.59437(27) 1.0 Uiso 0.0393(9) 4
C C4 0.06160(25) 0.20967(11) 0.5324(4) 1.0 Uiso 0.0393(9) 4
C C5 0.02221(28) 0.29029(14) 0.5398(4) 1.0 Uiso 0.0393(9) 4
C C6 0.22516(29) 0.27941(14) 0.4078(4) 1.0 Uiso 0.0393(9) 4
C C7 0.18332(26) 0.20322(11) 0.4542(4) 1.0 Uiso 0.0393(9) 4
C C8 0.24492(19) 0.13394(14) 0.42540(25) 1.0 Uiso 0.0393(9) 4
C C9 0.17979(26) 0.07221(11) 0.4894(4) 1.0 Uiso 0.0393(9) 4
C C10 0.21411(28) -0.00923(14) 0.4802(4) 1.0 Uiso 0.0393(9) 4
C C11 0.1006(5) -0.12059(11) 0.56690(22) 1.0 Uiso 0.0393(9) 4
C C12 0.1261(5) -0.16625(11) 0.44896(17) 1.0 Uiso 0.0393(9) 4
C C13 0.0937(6) -0.27461(8) 0.59682(22) 1.0 Uiso 0.0393(9) 4
C C14 0.0657(5) -0.22932(10) 0.71427(17) 1.0 Uiso 0.0393(9) 4
C C15 0.1198(4) 0.40105(11) 0.43047(25) 1.0 Uiso 0.0393(9) 4
C C16 0.05636(31) 0.43044(10) 0.30906(22) 1.0 Uiso 0.0393(9) 4
C C17 0.1209(4) 0.55455(8) 0.37766(25) 1.0 Uiso 0.0393(9) 4
C C18 0.18234(29) 0.52577(10) 0.50037(21) 1.0 Uiso 0.0393(9) 4
N N2 0.12121(31) 0.32528(12) 0.4563(4) 1.0 Uiso 0.0742(19) 4
N N1 0.11050(33) -0.04431(11) 0.5564(5) 1.0 Uiso 0.0742(19) 4
N N6 0.1828(5) 0.44964(11) 0.5239(4) 1.0 Uiso 0.0742(19) 4
N N5 0.0556(4) 0.50642(10) 0.28491(34) 1.0 Uiso 0.0742(19) 4
N N4 0.0664(6) -0.15300(11) 0.69679(28) 1.0 Uiso 0.0742(19) 4
N N3 0.1210(6) -0.24257(11) 0.46455(25) 1.0 Uiso 0.0742(19) 4
O O1 -0.0709(5) -0.0204(4) 0.6931(5) 1.0 Uiso 0.0367(13) 4
O O2 -0.0760(4) 0.3099(4) 0.6148(5) 1.0 Uiso 0.0367(13) 4
O O3 0.3090(4) 0.2991(4) 0.3162(4) 1.0 Uiso 0.0367(13) 4
O O4 0.3139(4) -0.0321(4) 0.4120(5) 1.0 Uiso 0.0367(13) 4
H H3 -0.08322 0.15301 0.65318 1.0 Uiso 0.05 4
H H8 0.31879 0.12854 0.36066 1.0 Uiso 0.05 4
H H12 0.1489 -0.14491 0.36022 1.0 Uiso 0.05 4
H H13 0.0867 -0.32647 0.60589 1.0 Uiso 0.05 4
H H14 0.04328 -0.25066 0.80302 1.0 Uiso 0.05 4
H H16 0.01168 0.39827 0.24488 1.0 Uiso 0.05 4
H H17 0.11904 0.60617 0.36285 1.0 Uiso 0.05 4
H H18 0.22895 0.5575 0.56401 1.0 Uiso 0.05 4

loop_
_atom_type_symbol
_atom_type_number_in_cell
_atom_type_scat_dispersion_real
_atom_type_scat_dispersion_imag
_atom_type_scat_Cromer_Mann_a1
_atom_type_scat_Cromer_Mann_a2
_atom_type_scat_Cromer_Mann_a3
_atom_type_scat_Cromer_Mann_a4
_atom_type_scat_Cromer_Mann_b1
_atom_type_scat_Cromer_Mann_b2
_atom_type_scat_Cromer_Mann_b3
_atom_type_scat_Cromer_Mann_b4
_atom_type_scat_Cromer_Mann_c
_atom_type_scat_source
C 72.0 0.017 0.009 2.31000 20.8439 1.02000 10.2075 1.58860 0.56870 0.86500 51.6512 0.21560 International_Tables_Vol_C
N 24.0 0.029 0.018 12.2126 0.00570 3.13220 9.89330 2.01250 28.9975 1.16630 0.58260 -11.529 International_Tables_Vol_C
O 16.0 0.047 0.032 3.04850 13.2771 2.28680 5.70110 1.54630 0.32390 0.86700 32.9089 0.25080 International_Tables_Vol_C
H 32.0 0.000 0.000 0.49300 10.5109 0.32291 26.1257 0.14019 3.14236 0.04081 57.7997 0.00304 International_Tables_Vol_C

loop_
_geom_angle_atom_site_label_1
_geom_angle_atom_site_label_2
_geom_angle_atom_site_label_3
_geom_angle
_geom_angle_site_symmetry_1
_geom_angle_site_symmetry_3
_geom_angle_publ_flag
C2 C1 N1 106.26(24) 1_555 1_555 n
C2 C1 O1 134.0(4) 1_555 1_555 n
N1 C1 O1 118.4(4) 1_555 1_555 n
C1 C2 C3 129.40(24) 1_555 1_555 n
C1 C2 C9 107.57(19) 1_555 1_555 n
C3 C2 C9 123.02(20) 1_555 1_555 n
C2 C3 C4 114.77(19) 1_555 1_555 n
C2 C3 H3 122.76(25) 1_555 1_555 n
C4 C3 H3 122.42(24) 1_555 1_555 n
C3 C4 C5 128.64(23) 1_555 1_555 n
C3 C4 C7 122.64(19) 1_555 1_555 n
C5 C4 C7 108.70(20) 1_555 1_555 n
C4 C5 N2 103.60(22) 1_555 1_555 n
C4 C5 O2 119.9(4) 1_555 1_555 n
fxN2 C5 O2 136.4(4) 1_555 1_555 n
C7 C6 N2 104.71(23) 1_555 1_555 n
C7 C6 O3 130.1(4) 1_555 1_555 n
N2 C6 O3 122.6(4) 1_555 1_555 n
C4 C7 C6 107.84(19) 1_555 1_555 n
C4 C7 C8 122.26(20) 1_555 1_555 n
C6 C7 C8 129.86(24) 1_555 1_555 n
C7 C8 C9 115.17(19) 1_555 1_555 n
C7 C8 H8 122.45(25) 1_555 1_555 n
C9 C8 H8 122.10(24) 1_555 1_555 n
C2 C9 C8 121.90(19) 1_555 1_555 n
C2 C9 C10 107.86(19) 1_555 1_555 n
C8 C9 C10 130.00(23) 1_555 1_555 n
C9 C10 N1 104.67(22) 1_555 1_555 n
C9 C10 O4 121.9(4) 1_555 1_555 n
N1 C10 O4 133.4(4) 1_555 1_555 n
C12 C11 N1 121.12(25) 1_555 1_555 n
C12 C11 N4 119.02(19) 1_555 1_555 n
N1 C11 N4 119.85(25) 1_555 1_555 n
C11 C12 N3 119.69(19) 1_555 1_555 n
C11 C12 H12 119.78(20) 1_555 1_555 n
N3 C12 H12 120.51(21) 1_555 1_555 n
C14 C13 N3 119.64(15) 1_555 1_555 n
C14 C13 H13 119.73(22) 1_555 1_555 n
N3 C13 H13 120.43(19) 1_555 1_555 n
C13 C14 N4 119.14(18) 1_555 1_555 n
C13 C14 H14 120.05(18) 1_555 1_555 n
N4 C14 H14 120.77(21) 1_555 1_555 n
C16 C15 N2 121.29(25) 1_555 1_555 n
C16 C15 N6 118.05(20) 1_555 1_555 n
N2 C15 N6 120.65(26) 1_555 1_555 n
C15 C16 N5 120.59(21) 1_555 1_555 n
C15 C16 H16 119.27(19) 1_555 1_555 n
N5 C16 H16 120.11(23) 1_555 1_555 n
C18 C17 N5 118.72(16) 1_555 1_555 n
C18 C17 H17 119.85(22) 1_555 1_555 n
N5 C17 H17 121.28(24) 1_555 1_555 n
C17 C18 N6 119.95(20) 1_555 1_555 n
C17 C18 H18 120.05(17) 1_555 1_555 n
N6 C18 H18 119.85(23) 1_555 1_555 n
C5 N2 C6 114.85(22) 1_555 1_555 n
C5 N2 C15 122.47(27) 1_555 1_555 n
C6 N2 C15 122.59(28) 1_555 1_555 n
C1 N1 C10 113.60(21) 1_555 1_555 n
C1 N1 C11 123.41(31) 1_555 1_555 n
C10 N1 C11 122.75(30) 1_555 1_555 n
C15 N6 C18 121.63(27) 1_555 1_555 n
C16 N5 C17 120.97(25) 1_555 1_555 n
C11 N4 C14 121.49(23) 1_555 1_555 n
C12 N3 C13 120.88(20) 1_555 1_555 n

loop_
_geom_bond_atom_site_label_1
_geom_bond_atom_site_label_2
_geom_bond_distance
_geom_bond_site_symmetry_2
_geom_bond_publ_flag
C1 C2 1.4697(31) 1_555 n
C1 N1 1.356(4) 1_555 n
C1 O1 1.201(5) 1_555 n
C2 C1 1.4697(31) 1_555 n
C2 C3 1.3896(30) 1_555 n
C2 C9 1.3805(35) 1_555 n
C3 C2 1.3896(30) 1_555 n
C3 C4 1.3934(31) 1_555 n
C3 H3 0.9332(19) 1_555 n
C4 C3 1.3934(31) 1_555 n
C4 C5 1.4869(31) 1_555 n
C4 C7 1.3812(35) 1_555 n
C5 C4 1.4869(31) 1_555 n
C5 N2 1.375(4) 1_555 n
C5 O2 1.223(5) 1_555 n
C6 C7 1.4792(32) 1_555 n
C6 N2 1.367(4) 1_555 n
C6 O3 1.220(5) 1_555 n
C7 C4 1.3812(35) 1_555 n
C7 C6 1.4792(32) 1_555 n
C7 C8 1.3946(30) 1_555 n
C8 C7 1.3946(30) 1_555 n
C8 C9 1.3970(31) 1_555 n
C8 H8 0.9341(19) 1_555 n
C9 C2 1.3805(35) 1_555 n
C9 C8 1.3970(31) 1_555 n
C9 C10 1.4902(31) 1_555 n
C10 C9 1.4902(31) 1_555 n
C10 N1 1.371(4) 1_555 n
C10 O4 1.219(5) 1_555 n
C11 C12 1.3821(27) 1_555 n
C11 N1 1.3657(27) 1_555 n
C11 N4 1.3719(33) 1_555 n
C12 C11 1.3821(27) 1_555 n
C12 N3 1.3680(26) 1_555 n
C12 H12 0.9301(18) 1_555 n
C13 C14 1.3790(26) 1_555 n
C13 N3 1.3743(30) 1_555 n
C13 H13 0.9301(14) 1_555 n
C14 C13 1.3790(26) 1_555 n
C14 N4 1.3692(26) 1_555 n
C14 H14 0.9294(18) 1_555 n
C15 C16 1.3804(30) 1_555 n
C15 N2 1.3708(28) 1_555 n
C15 N6 1.365(4) 1_555 n
C16 C15 1.3804(30) 1_555 n
C16 N5 1.3716(25) 1_555 n
C16 H16 0.9301(19) 1_555 n
C17 C18 1.3776(29) 1_555 n
C17 N5 1.3659(34) 1_555 n
C17 H17 0.9299(14) 1_555 n
C18 C17 1.3776(29) 1_555 n
C18 N6 1.3734(25) 1_555 n
C18 H18 0.9309(19) 1_555 n
N2 C5 1.375(4) 1_555 n
N2 C6 1.367(4) 1_555 n
N2 C15 1.3708(28) 1_555 n
N1 C1 1.356(4) 1_555 n
N1 C10 1.371(4) 1_555 n
N1 C11 1.3657(27) 1_555 n
N6 C15 1.365(4) 1_555 n
N6 C18 1.3734(25) 1_555 n
N5 C16 1.3716(25) 1_555 n
N5 C17 1.3659(34) 1_555 n
N4 C11 1.3719(33) 1_555 n
N4 C14 1.3692(26) 1_555 n
N3 C12 1.3680(26) 1_555 n
N3 C13 1.3743(30) 1_555 n
O1 C1 1.201(5) 1_555 n
O2 C5 1.223(5) 1_555 n
O3 C6 1.220(5) 1_555 n
O4 C10 1.219(5) 1_555 n
